data_7206860
loop_
_publ_author_name
'Lari, Alberth'
'Pitak, Mateusz B.'
'Coles, Simon J.'
'Bresco, Emma'
'Belser, Peter'
'Beyeler, Andreas'
'Pilkington, Melanie'
'Wallis, John D.'

_publ_section_title
;
 The use of the triptycene framework for observing O&#x22EF;C&#xE001;O
 molecular interactions
;
_journal_issue 23
_journal_name_full CrystEngComm
_journal_page_first 6978
_journal_paper_doi 10.1039/c1ce05955f
_journal_volume 13
_journal_year 2011
_chemical_formula_sum 'C26 H22 O6'
_chemical_formula_weight 430.44
_chemical_name_systematic
;
9,10-Bis(1',3'-dioxolan-2'-yl)-1,4,4a,9a-tetrahydroanthracen-1,4-dione
cpd 22
;
_space_group_IT_number 15
_symmetry_cell_setting monoclinic
_symmetry_space_group_name_Hall '-C 2yc'
_symmetry_space_group_name_H-M 'C 1 2/c 1'
_atom_sites_solution_hydrogens geom
_atom_sites_solution_primary direct
_atom_sites_solution_secondary difmap
_audit_creation_method SHELXL-97
_cell_angle_alpha 90.00
_cell_angle_beta 100.008(3)
_cell_angle_gamma 90.00
_cell_formula_units_Z 8
_cell_length_a 21.837(2)
_cell_length_b 9.2974(10)
_cell_length_c 19.231(2)
_cell_measurement_reflns_used 3502
_cell_measurement_temperature 100(2)
_cell_measurement_theta_max 28.27
_cell_measurement_theta_min 2.38
_cell_volume 3845.0(7)
_computing_cell_refinement 'Bruker SMART'
_computing_data_collection 'Bruker SMART'
_computing_data_reduction 'Bruker SAINT'
_computing_structure_refinement 'SHELXL-97 (Sheldrick, 1997)'
_computing_structure_solution 'Bruker SHELXTL'
_diffrn_ambient_temperature 100(2)
_diffrn_measured_fraction_theta_full 0.993
_diffrn_measured_fraction_theta_max 0.993
_diffrn_measurement_device_type 'CCD area detector'
_diffrn_measurement_method 'phi and omega scans'
_diffrn_radiation_monochromator graphite
_diffrn_radiation_source 'fine-focus sealed tube'
_diffrn_radiation_type MoK\a
_diffrn_radiation_wavelength 0.71073
_diffrn_reflns_av_R_equivalents 0.0335
_diffrn_reflns_av_sigmaI/netI 0.0392
_diffrn_reflns_limit_h_max 23
_diffrn_reflns_limit_h_min -29
_diffrn_reflns_limit_k_max 11
_diffrn_reflns_limit_k_min -12
_diffrn_reflns_limit_l_max 21
_diffrn_reflns_limit_l_min -25
_diffrn_reflns_number 12576
_diffrn_reflns_theta_full 28.35
_diffrn_reflns_theta_max 28.35
_diffrn_reflns_theta_min 2.39
_exptl_absorpt_coefficient_mu 0.106
_exptl_absorpt_correction_T_max 0.9895
_exptl_absorpt_correction_T_min 0.9691
_exptl_absorpt_correction_type multi-scan
_exptl_absorpt_process_details Bruker-SADABS
_exptl_crystal_colour colourless
_exptl_crystal_density_diffrn 1.487
_exptl_crystal_density_method 'not measured'
_exptl_crystal_description Block
_exptl_crystal_F_000 1808
_exptl_crystal_size_max 0.30
_exptl_crystal_size_mid 0.20
_exptl_crystal_size_min 0.10
_refine_diff_density_max 0.794
_refine_diff_density_min -0.267
_refine_diff_density_rms 0.056
_refine_ls_extinction_method none
_refine_ls_goodness_of_fit_ref 1.022
_refine_ls_hydrogen_treatment constr
_refine_ls_matrix_type full
_refine_ls_number_parameters 289
_refine_ls_number_reflns 4773
_refine_ls_number_restraints 0
_refine_ls_restrained_S_all 1.022
_refine_ls_R_factor_all 0.0580
_refine_ls_R_factor_gt 0.0426
_refine_ls_shift/su_max 0.001
_refine_ls_shift/su_mean 0.000
_refine_ls_structure_factor_coef Fsqd
_refine_ls_weighting_details 'calc w=1/[\s^2^(Fo^2^)+(0.0567P)^2^+3.4353P] where P=(Fo^2^+2Fc^2^)/3'
_refine_ls_weighting_scheme calc
_refine_ls_wR_factor_gt 0.1058
_refine_ls_wR_factor_ref 0.1149
_reflns_number_gt 3746
_reflns_number_total 4773
_reflns_threshold_expression >2sigma(I)
_cod_data_source_file c1ce05955f.txt
_cod_data_source_block c:\tript2ee
_cod_depositor_comments
;
The following automatic conversions were performed:

'_symmetry_cell_setting' value 'Monoclinic' changed to 'monoclinic'
according to /home/saulius/struct/CIF-dictionaries/cif_core.dic
dictionary named 'cif_core.dic' version 2.4.1 from 2010-06-29.

Automatic conversion script
Id: cif_fix_values 1715 2011-07-08 13:25:40Z adriana 
;
_cod_original_sg_symbol_H-M 'C2/c '
_cod_database_code 7206860

loop_
_symmetry_equiv_pos_as_xyz
'x, y, z'
'-x, y, -z+1/2'
'x+1/2, y+1/2, z'
'-x+1/2, y+1/2, -z+1/2'
'-x, -y, -z'
'x, -y, z-1/2'
'-x+1/2, -y+1/2, -z'
'x+1/2, -y+1/2, z-1/2'

loop_
_atom_site_label
_atom_site_type_symbol
_atom_site_fract_x
_atom_site_fract_y
_atom_site_fract_z
_atom_site_U_iso_or_equiv
_atom_site_adp_type
_atom_site_occupancy
_atom_site_symmetry_multiplicity
_atom_site_calc_flag
_atom_site_refinement_flags
O1 O 0.18580(5) 0.46088(11) 1.08215(5) 0.0161(2) Uani 1 1 d .
O2 O 0.10275(5) 0.36433(11) 1.12120(5) 0.0149(2) Uani 1 1 d .
O3 O 0.08469(5) -0.02811(11) 0.80368(5) 0.0160(2) Uani 1 1 d .
O4 O 0.17882(5) -0.10697(11) 0.85858(5) 0.0148(2) Uani 1 1 d .
O5 O 0.11147(6) 0.56527(12) 0.92275(6) 0.0236(3) Uani 1 1 d .
O6 O 0.17692(6) 0.20106(13) 0.77493(6) 0.0236(3) Uani 1 1 d .
C1 C 0.19244(6) -0.09504(15) 1.01513(8) 0.0129(3) Uani 1 1 d .
H1 H 0.1913 -0.1732 0.9831 0.015 Uiso 1 1 calc R
C2 C 0.22574(7) -0.10689(16) 1.08344(8) 0.0143(3) Uani 1 1 d .
H2 H 0.2469 -0.1938 1.0983 0.017 Uiso 1 1 calc R
C3 C 0.22812(7) 0.00831(16) 1.12995(8) 0.0146(3) Uani 1 1 d .
H3 H 0.2507 -0.0006 1.1767 0.017 Uiso 1 1 calc R
C4 C 0.19775(7) 0.13656(16) 1.10864(7) 0.0133(3) Uani 1 1 d .
H4 H 0.2002 0.2156 1.1403 0.016 Uiso 1 1 calc R
C5 C 0.16371(6) 0.14833(15) 1.04058(7) 0.0114(3) Uani 1 1 d .
C6 C 0.16090(6) 0.03174(15) 0.99400(7) 0.0115(3) Uani 1 1 d .
C7 C 0.12366(6) 0.06242(15) 0.92083(7) 0.0111(3) Uani 1 1 d .
C8 C 0.11959(6) -0.06576(15) 0.87120(7) 0.0131(3) Uani 1 1 d .
H8 H 0.0993 -0.1485 0.8915 0.016 Uiso 1 1 calc R
C9 C 0.16493(7) -0.18886(17) 0.79471(8) 0.0177(3) Uani 1 1 d .
H9A H 0.1518 -0.2878 0.8042 0.021 Uiso 1 1 calc R
H9B H 0.2013 -0.1935 0.7703 0.021 Uiso 1 1 calc R
C10 C 0.11169(8) -0.10453(18) 0.75137(8) 0.0219(3) Uani 1 1 d .
H10A H 0.1273 -0.0370 0.7187 0.026 Uiso 1 1 calc R
H10B H 0.0810 -0.1700 0.7237 0.026 Uiso 1 1 calc R
C11 C 0.05947(6) 0.11250(15) 0.93160(7) 0.0121(3) Uani 1 1 d .
C12 C 0.06075(6) 0.22552(15) 0.98001(7) 0.0116(3) Uani 1 1 d .
C13 C 0.12603(6) 0.27848(15) 1.00947(7) 0.0115(3) Uani 1 1 d .
C14 C 0.12516(7) 0.40494(15) 1.05908(7) 0.0128(3) Uani 1 1 d .
H14 H 0.0980 0.4824 1.0343 0.015 Uiso 1 1 calc R
C15 C 0.18560(7) 0.52242(17) 1.15072(8) 0.0192(3) Uani 1 1 d .
H15A H 0.1910 0.6281 1.1497 0.023 Uiso 1 1 calc R
H15B H 0.2192 0.4808 1.1862 0.023 Uiso 1 1 calc R
C16 C 0.12183(7) 0.48335(16) 1.16725(8) 0.0174(3) Uani 1 1 d .
H16A H 0.1247 0.4551 1.2174 0.021 Uiso 1 1 calc R
H16B H 0.0925 0.5649 1.1570 0.021 Uiso 1 1 calc R
C17 C 0.15347(7) 0.32695(15) 0.94180(7) 0.0125(3) Uani 1 1 d .
H17 H 0.1954 0.3703 0.9580 0.015 Uiso 1 1 calc R
C18 C 0.16129(7) 0.19246(15) 0.89567(7) 0.0124(3) Uani 1 1 d .
H18 H 0.2063 0.1656 0.9048 0.015 Uiso 1 1 calc R
C19 C 0.14327(7) 0.22487(16) 0.81748(8) 0.0172(3) Uani 1 1 d .
C20 C 0.08278(8) 0.29756(18) 0.79537(9) 0.0217(3) Uani 1 1 d .
H20 H 0.0556 0.2706 0.7533 0.026 Uiso 1 1 calc R
C21 C 0.06782(8) 0.40189(18) 0.83654(9) 0.0220(3) Uani 1 1 d .
H21 H 0.0293 0.4509 0.8241 0.026 Uiso 1 1 calc R
C22 C 0.11114(7) 0.44199(16) 0.90196(8) 0.0165(3) Uani 1 1 d .
C23 C 0.00254(7) 0.05615(16) 0.89919(8) 0.0144(3) Uani 1 1 d .
H23 H 0.0012 -0.0207 0.8664 0.017 Uiso 1 1 calc R
C24 C -0.05224(7) 0.11284(16) 0.91499(8) 0.0162(3) Uani 1 1 d .
H24 H -0.0910 0.0738 0.8932 0.019 Uiso 1 1 calc R
C25 C -0.05094(7) 0.22583(16) 0.96226(8) 0.0152(3) Uani 1 1 d .
H25 H -0.0887 0.2646 0.9723 0.018 Uiso 1 1 calc R
C26 C 0.00577(7) 0.28229(15) 0.99505(8) 0.0138(3) Uani 1 1 d .
H26 H 0.0068 0.3595 1.0276 0.017 Uiso 1 1 calc R

loop_
_atom_site_aniso_label
_atom_site_aniso_U_11
_atom_site_aniso_U_22
_atom_site_aniso_U_33
_atom_site_aniso_U_23
_atom_site_aniso_U_13
_atom_site_aniso_U_12
O1 0.0153(5) 0.0177(5) 0.0158(5) -0.0046(4) 0.0036(4) -0.0048(4)
O2 0.0185(5) 0.0151(5) 0.0127(5) -0.0014(4) 0.0071(4) -0.0013(4)
O3 0.0172(5) 0.0198(5) 0.0102(5) -0.0018(4) 0.0003(4) 0.0043(4)
O4 0.0155(5) 0.0170(5) 0.0119(5) -0.0037(4) 0.0023(4) 0.0041(4)
O5 0.0341(7) 0.0152(5) 0.0235(6) 0.0045(4) 0.0109(5) 0.0063(5)
O6 0.0311(6) 0.0260(6) 0.0158(5) -0.0009(5) 0.0101(5) -0.0046(5)
C1 0.0139(7) 0.0120(6) 0.0137(7) 0.0001(5) 0.0050(5) 0.0006(5)
C2 0.0138(7) 0.0137(7) 0.0161(7) 0.0041(5) 0.0042(5) 0.0025(5)
C3 0.0127(7) 0.0193(7) 0.0119(6) 0.0020(5) 0.0026(5) -0.0001(5)
C4 0.0121(6) 0.0165(7) 0.0119(6) -0.0008(5) 0.0038(5) -0.0015(5)
C5 0.0108(6) 0.0119(6) 0.0123(6) 0.0013(5) 0.0044(5) 0.0000(5)
C6 0.0098(6) 0.0141(6) 0.0116(6) 0.0009(5) 0.0044(5) -0.0008(5)
C7 0.0116(6) 0.0117(6) 0.0098(6) 0.0005(5) 0.0017(5) 0.0000(5)
C8 0.0126(6) 0.0135(7) 0.0127(7) -0.0004(5) 0.0009(5) 0.0023(5)
C9 0.0210(8) 0.0186(7) 0.0131(7) -0.0048(6) 0.0019(6) 0.0033(6)
C10 0.0249(8) 0.0259(8) 0.0144(7) -0.0051(6) 0.0023(6) 0.0084(7)
C11 0.0126(6) 0.0117(6) 0.0126(6) 0.0027(5) 0.0038(5) 0.0012(5)
C12 0.0120(6) 0.0114(6) 0.0116(6) 0.0028(5) 0.0029(5) -0.0007(5)
C13 0.0129(6) 0.0114(6) 0.0107(6) 0.0004(5) 0.0037(5) 0.0000(5)
C14 0.0127(6) 0.0124(6) 0.0138(7) -0.0005(5) 0.0040(5) -0.0008(5)
C15 0.0238(8) 0.0192(8) 0.0151(7) -0.0062(6) 0.0043(6) -0.0031(6)
C16 0.0232(8) 0.0148(7) 0.0146(7) -0.0028(5) 0.0045(6) 0.0017(6)
C17 0.0138(7) 0.0119(6) 0.0126(6) 0.0007(5) 0.0047(5) -0.0008(5)
C18 0.0136(7) 0.0122(7) 0.0120(6) 0.0006(5) 0.0034(5) -0.0007(5)
C19 0.0193(7) 0.0174(7) 0.0155(7) 0.0033(6) 0.0049(6) -0.0022(6)
C20 0.0234(8) 0.0228(8) 0.0177(7) 0.0064(6) 0.0003(6) -0.0023(6)
C21 0.0209(8) 0.0228(8) 0.0218(8) 0.0084(6) 0.0025(6) 0.0024(6)
C22 0.0190(7) 0.0159(7) 0.0164(7) 0.0045(6) 0.0081(6) 0.0001(6)
C23 0.0158(7) 0.0139(7) 0.0134(7) -0.0008(5) 0.0027(5) -0.0006(5)
C24 0.0131(7) 0.0175(7) 0.0179(7) 0.0015(6) 0.0020(5) -0.0015(5)
C25 0.0121(7) 0.0152(7) 0.0189(7) 0.0032(6) 0.0046(5) 0.0018(5)
C26 0.0155(7) 0.0111(6) 0.0153(7) 0.0005(5) 0.0043(5) 0.0009(5)

loop_
_atom_type_symbol
_atom_type_description
_atom_type_scat_dispersion_real
_atom_type_scat_dispersion_imag
_atom_type_scat_source
C C 0.0033 0.0016 'International Tables Vol C Tables 4.2.6.8 and 6.1.1.4'
H H 0.0000 0.0000 'International Tables Vol C Tables 4.2.6.8 and 6.1.1.4'
O O 0.0106 0.0060 'International Tables Vol C Tables 4.2.6.8 and 6.1.1.4'

loop_
_geom_angle_atom_site_label_1
_geom_angle_atom_site_label_2
_geom_angle_atom_site_label_3
_geom_angle
C14 O1 C15 106.31(11)
C14 O2 C16 102.06(11)
C8 O3 C10 107.19(11)
C8 O4 C9 103.20(11)
C6 C1 C2 119.63(13)
C3 C2 C1 120.10(13)
C2 C3 C4 120.54(13)
C3 C4 C5 119.57(13)
C4 C5 C6 119.81(13)
C4 C5 C13 126.45(13)
C6 C5 C13 113.72(12)
C1 C6 C5 120.33(13)
C1 C6 C7 125.88(13)
C5 C6 C7 113.73(12)
C8 C7 C6 113.36(11)
C8 C7 C11 111.70(11)
C6 C7 C11 106.69(11)
C8 C7 C18 112.55(11)
C6 C7 C18 101.71(11)
C11 C7 C18 110.26(11)
O4 C8 O3 105.67(11)
O4 C8 C7 111.46(11)
O3 C8 C7 110.01(11)
O4 C9 C10 102.89(11)
O3 C10 C9 103.77(12)
C23 C11 C12 119.53(13)
C23 C11 C7 126.48(13)
C12 C11 C7 113.99(12)
C26 C12 C11 120.39(13)
C26 C12 C13 126.03(13)
C11 C12 C13 113.53(12)
C14 C13 C12 111.82(11)
C14 C13 C5 115.66(12)
C12 C13 C5 107.21(11)
C14 C13 C17 110.06(11)
C12 C13 C17 104.42(11)
C5 C13 C17 106.96(11)
O2 C14 O1 105.90(11)
O2 C14 C13 111.56(11)
O1 C14 C13 111.56(11)
O1 C15 C16 104.17(12)
O2 C16 C15 103.48(11)
C22 C17 C18 113.08(12)
C22 C17 C13 109.11(11)
C18 C17 C13 109.42(11)
C19 C18 C17 111.68(12)
C19 C18 C7 113.30(12)
C17 C18 C7 108.92(11)
O6 C19 C20 120.38(14)
O6 C19 C18 123.36(14)
C20 C19 C18 116.15(13)
C21 C20 C19 117.53(15)
C20 C21 C22 120.14(15)
O5 C22 C21 118.88(14)
O5 C22 C17 121.80(14)
C21 C22 C17 119.32(13)
C24 C23 C11 119.69(14)
C25 C24 C23 120.72(14)
C24 C25 C26 119.89(13)
C12 C26 C25 119.77(14)

loop_
_geom_bond_atom_site_label_1
_geom_bond_atom_site_label_2
_geom_bond_distance
O1 C14 1.4200(17)
O1 C15 1.4381(18)
O2 C14 1.4185(17)
O2 C16 1.4333(18)
O3 C8 1.4302(17)
O3 C10 1.4388(18)
O4 C8 1.4100(17)
O4 C9 1.4319(17)
O5 C22 1.2136(19)
O6 C19 1.2113(19)
C1 C6 1.3898(19)
C1 C2 1.391(2)
C2 C3 1.391(2)
C3 C4 1.391(2)
C4 C5 1.393(2)
C5 C6 1.4006(19)
C5 C13 1.5258(19)
C6 C7 1.5247(19)
C7 C8 1.5197(19)
C7 C11 1.5250(19)
C7 C18 1.5841(19)
C9 C10 1.525(2)
C11 C23 1.393(2)
C11 C12 1.401(2)
C12 C26 1.3872(19)
C12 C13 1.5216(19)
C13 C14 1.5164(19)
C13 C17 1.5894(19)
C15 C16 1.525(2)
C17 C22 1.529(2)
C17 C18 1.5597(19)
C18 C19 1.517(2)
C19 C20 1.479(2)
C20 C21 1.328(2)
C21 C22 1.484(2)
C23 C24 1.388(2)
C24 C25 1.386(2)
C25 C26 1.391(2)
